data_2210950
loop_
_publ_author_name
'G. Senthil Kumar'
'K. Chinnakali'
'R. Balamurugan'
'A. K. Mohanakrishnan'
'Hoong-Kun Fun'

_publ_section_title
;
 Ethyl 2-bromo-3-(1-phenylsulfonyl-1<i>H</i>-indol-3-yl)acrylate
;
_journal_coeditor_code CV2134
_journal_issue 11
_journal_name_full 'Acta Crystallographica Section E'
_journal_page_first o4972
_journal_page_last o4974
_journal_paper_doi 10.1107/S1600536806041900
_journal_volume 62
_journal_year 2006
_chemical_formula_iupac 'C19 H16 Br N O4 S'
_chemical_formula_moiety 'C19 H16 Br N O4 S'
_chemical_formula_sum 'C19 H16 Br N O4 S'
_chemical_formula_weight 434.30
_chemical_name_systematic
;
Ethyl 2-bromo-3-(1-phenylsulfonyl-1H-indol-3-yl)acrylate
;
_space_group_IT_number 2
_symmetry_cell_setting triclinic
_symmetry_space_group_name_Hall '-P 1'
_symmetry_space_group_name_H-M 'P -1'
_atom_sites_solution_hydrogens geom
_atom_sites_solution_primary direct
_atom_sites_solution_secondary difmap
_audit_creation_method SHELXL-97
_cell_angle_alpha 114.2310(10)
_cell_angle_beta 114.0600(10)
_cell_angle_gamma 92.1890(10)
_cell_formula_units_Z 2
_cell_length_a 9.4062(2)
_cell_length_b 10.3698(3)
_cell_length_c 11.2651(2)
_cell_measurement_reflns_used 9386
_cell_measurement_temperature 100.00(10)
_cell_measurement_theta_max 36.83
_cell_measurement_theta_min 2.87
_cell_volume 886.63(4)
_computing_cell_refinement APEX2
_computing_data_collection 'APEX2 (Bruker, 2005)'
_computing_data_reduction 'SAINT (Bruker, 2005)'
_computing_molecular_graphics SHELXTL
_computing_publication_material
;
SHELXTL and PLATON (Spek, 2003)
;
_computing_structure_refinement SHELXTL
_computing_structure_solution 'SHELXTL (Sheldrick, 1998)'
_diffrn_ambient_temperature 100.00(10)
_diffrn_detector_area_resol_mean 8.33
_diffrn_measured_fraction_theta_full 0.994
_diffrn_measured_fraction_theta_max 0.994
_diffrn_measurement_device_type
;
Bruker SMART APEX2 CCD area-detector
;
_diffrn_measurement_method \w
_diffrn_radiation_monochromator graphite
_diffrn_radiation_source 'fine-focus sealed tube'
_diffrn_radiation_type MoK\a
_diffrn_radiation_wavelength 0.71073
_diffrn_reflns_av_R_equivalents 0.0287
_diffrn_reflns_av_sigmaI/netI 0.0302
_diffrn_reflns_limit_h_max 14
_diffrn_reflns_limit_h_min -13
_diffrn_reflns_limit_k_max 15
_diffrn_reflns_limit_k_min -15
_diffrn_reflns_limit_l_max 17
_diffrn_reflns_limit_l_min -17
_diffrn_reflns_number 22469
_diffrn_reflns_theta_full 32.50
_diffrn_reflns_theta_max 32.50
_diffrn_reflns_theta_min 2.22
_diffrn_standards_decay_% 0
_diffrn_standards_interval_count 0
_diffrn_standards_number 0
_exptl_absorpt_coefficient_mu 2.461
_exptl_absorpt_correction_T_max 0.6311
_exptl_absorpt_correction_T_min 0.4409
_exptl_absorpt_correction_type multi-scan
_exptl_absorpt_process_details '(SADABS; Bruker, 2005)'
_exptl_crystal_colour colourless
_exptl_crystal_density_diffrn 1.627
_exptl_crystal_density_method 'not measured'
_exptl_crystal_description block
_exptl_crystal_F_000 440
_exptl_crystal_size_max 0.44
_exptl_crystal_size_mid 0.43
_exptl_crystal_size_min 0.21
_refine_diff_density_max 2.088
_refine_diff_density_min -1.671
_refine_ls_extinction_coef 0.0037(8)
_refine_ls_extinction_expression Fc^*^=kFc[1+0.001xFc^2^\l^3^/sin(2\q)]^-1/4^
_refine_ls_extinction_method SHELXTL
_refine_ls_goodness_of_fit_ref 1.055
_refine_ls_hydrogen_treatment constr
_refine_ls_matrix_type full
_refine_ls_number_parameters 237
_refine_ls_number_reflns 6376
_refine_ls_number_restraints 0
_refine_ls_restrained_S_all 1.055
_refine_ls_R_factor_all 0.0473
_refine_ls_R_factor_gt 0.0359
_refine_ls_shift/su_max 0.001
_refine_ls_shift/su_mean 0.000
_refine_ls_structure_factor_coef Fsqd
_refine_ls_weighting_details 'calc w=1/[\s^2^(Fo^2^)+(0.0331P)^2^+0.8827P] where P=(Fo^2^+2Fc^2^)/3'
_refine_ls_weighting_scheme calc
_refine_ls_wR_factor_gt 0.0829
_refine_ls_wR_factor_ref 0.0886
_reflns_number_gt 5312
_reflns_number_total 6376
_reflns_threshold_expression I>2\s(I)
_cod_data_source_file cv2134.cif
_cod_data_source_block I
_cod_depositor_comments
;
The following automatic conversions were performed:
'_symmetry_cell_setting' value 'Triclinic' changed to 'triclinic'
according to '/home/saulius/struct/CIF-dictionaries/cif_core.dic'
dictionary named 'cif_core.dic' version 2.4.1 from 2010-06-29.

Automatic conversion script
Id: cif_fix_enum 1527 2010-12-29 10:47:43Z saulius 

The following automatic conversions were performed:

'_symmetry_cell_setting' value 'Triclinic' changed to 'triclinic'
according to /home/saulius/struct/CIF-dictionaries/cif_core.dic
dictionary named 'cif_core.dic' version 2.4.1 from 2010-06-29.

Automatic conversion script
Id: cif_fix_values 1715 2011-07-08 13:25:40Z adriana 
;
_cod_database_code 2210950
_cod_database_fobs_code 2210950

loop_
_symmetry_equiv_pos_as_xyz
'x, y, z'
'-x, -y, -z'

loop_
_atom_site_type_symbol
_atom_site_label
_atom_site_fract_x
_atom_site_fract_y
_atom_site_fract_z
_atom_site_U_iso_or_equiv
_atom_site_adp_type
_atom_site_calc_flag
_atom_site_refinement_flags
_atom_site_occupancy
Br Br1 0.69015(3) 0.20197(2) 0.61990(2) 0.03033(7) Uani d . 1
S S1 0.99469(5) 0.00324(4) 0.27263(5) 0.01571(8) Uani d . 1
O O1 1.07586(15) 0.04061(14) 0.42505(14) 0.0207(2) Uani d . 1
O O2 1.07625(15) 0.04583(14) 0.20689(15) 0.0204(2) Uani d . 1
O O3 0.42454(19) 0.33790(18) 0.65018(17) 0.0315(3) Uani d . 1
O O4 0.32040(15) 0.36142(14) 0.44360(15) 0.0203(2) Uani d . 1
N N1 0.84078(17) 0.08265(15) 0.25395(16) 0.0157(2) Uani d . 1
C C1 0.7791(2) 0.12783(17) 0.35379(18) 0.0163(3) Uani d . 1
H H1 0.8181 0.1191 0.4416 0.020 Uiso calc R 1
C C2 0.65277(19) 0.18708(17) 0.30505(18) 0.0156(3) Uani d . 1
C C3 0.63423(19) 0.17744(17) 0.16656(18) 0.0157(3) Uani d . 1
C C4 0.5294(2) 0.22066(19) 0.0673(2) 0.0196(3) Uani d . 1
H H4 0.4519 0.2695 0.0865 0.023 Uiso calc R 1
C C5 0.5416(2) 0.1905(2) -0.0595(2) 0.0216(3) Uani d . 1
H H5 0.4721 0.2200 -0.1272 0.026 Uiso calc R 1
C C6 0.6545(2) 0.1172(2) -0.0899(2) 0.0209(3) Uani d . 1
H H6 0.6575 0.0954 -0.1793 0.025 Uiso calc R 1
C C7 0.7618(2) 0.07586(18) 0.00729(19) 0.0182(3) Uani d . 1
H H7 0.8395 0.0276 -0.0124 0.022 Uiso calc R 1
C C8 0.74994(19) 0.10871(17) 0.13535(18) 0.0153(3) Uani d . 1
C C9 0.9057(2) -0.18478(18) 0.16769(19) 0.0169(3) Uani d . 1
C C10 0.8401(2) -0.25447(19) 0.2231(2) 0.0200(3) Uani d . 1
H H10 0.8448 -0.2015 0.3169 0.024 Uiso calc R 1
C C11 0.7676(2) -0.4032(2) 0.1384(2) 0.0244(4) Uani d . 1
H H11 0.7219 -0.4527 0.1740 0.029 Uiso calc R 1
C C12 0.7622(3) -0.4794(2) 0.0017(2) 0.0310(4) Uani d . 1
H H12 0.7122 -0.5809 -0.0560 0.037 Uiso calc R 1
C C13 0.8292(3) -0.4081(2) -0.0511(2) 0.0336(5) Uani d . 1
H H13 0.8256 -0.4614 -0.1443 0.040 Uiso calc R 1
C C14 0.9013(2) -0.2599(2) 0.0310(2) 0.0250(4) Uani d . 1
H H14 0.9466 -0.2106 -0.0050 0.030 Uiso calc R 1
C C15 0.5478(2) 0.24609(18) 0.36745(19) 0.0173(3) Uani d . 1
H H15 0.4679 0.2805 0.3121 0.021 Uiso calc R 1
C C16 0.5443(2) 0.26046(18) 0.4904(2) 0.0188(3) Uani d . 1
C C17 0.4257(2) 0.32334(19) 0.5387(2) 0.0201(3) Uani d . 1
C C18 0.1930(2) 0.41039(19) 0.4781(2) 0.0203(3) Uani d . 1
H H18A 0.2383 0.5013 0.5727 0.024 Uiso calc R 1
H H18B 0.1356 0.3350 0.4864 0.024 Uiso calc R 1
C C19 0.0796(2) 0.4372(2) 0.3552(2) 0.0255(4) Uani d . 1
H H19A -0.0150 0.4586 0.3686 0.038 Uiso calc R 1
H H19B 0.0459 0.3501 0.2609 0.038 Uiso calc R 1
H H19C 0.1340 0.5203 0.3560 0.038 Uiso calc R 1

loop_
_atom_site_aniso_label
_atom_site_aniso_U_11
_atom_site_aniso_U_22
_atom_site_aniso_U_33
_atom_site_aniso_U_12
_atom_site_aniso_U_13
_atom_site_aniso_U_23
Br1 0.04006(13) 0.04491(13) 0.03028(11) 0.02889(10) 0.02648(10) 0.02703(10)
S1 0.01449(17) 0.01793(17) 0.01536(18) 0.00596(13) 0.00854(15) 0.00658(15)
O1 0.0190(6) 0.0242(6) 0.0155(6) 0.0079(5) 0.0070(5) 0.0072(5)
O2 0.0188(6) 0.0215(6) 0.0234(6) 0.0051(5) 0.0141(5) 0.0085(5)
O3 0.0327(8) 0.0477(9) 0.0259(7) 0.0200(7) 0.0216(6) 0.0184(7)
O4 0.0206(6) 0.0233(6) 0.0227(6) 0.0100(5) 0.0156(5) 0.0097(5)
N1 0.0164(6) 0.0189(6) 0.0153(6) 0.0078(5) 0.0097(5) 0.0082(5)
C1 0.0178(7) 0.0181(7) 0.0146(7) 0.0060(6) 0.0101(6) 0.0064(6)
C2 0.0154(7) 0.0161(7) 0.0155(7) 0.0048(5) 0.0088(6) 0.0059(6)
C3 0.0150(7) 0.0163(7) 0.0166(7) 0.0034(5) 0.0081(6) 0.0077(6)
C4 0.0169(7) 0.0218(7) 0.0225(8) 0.0058(6) 0.0091(7) 0.0125(7)
C5 0.0201(8) 0.0253(8) 0.0217(8) 0.0038(6) 0.0078(7) 0.0151(7)
C6 0.0231(8) 0.0240(8) 0.0183(8) 0.0026(6) 0.0104(7) 0.0120(7)
C7 0.0198(7) 0.0202(7) 0.0178(8) 0.0040(6) 0.0115(6) 0.0090(6)
C8 0.0156(7) 0.0161(6) 0.0156(7) 0.0034(5) 0.0085(6) 0.0075(6)
C9 0.0174(7) 0.0171(7) 0.0166(7) 0.0064(6) 0.0093(6) 0.0066(6)
C10 0.0226(8) 0.0223(8) 0.0180(8) 0.0072(6) 0.0111(7) 0.0101(7)
C11 0.0304(9) 0.0221(8) 0.0262(9) 0.0063(7) 0.0163(8) 0.0130(7)
C12 0.0441(12) 0.0185(8) 0.0317(11) 0.0035(8) 0.0240(10) 0.0068(8)
C13 0.0520(14) 0.0218(8) 0.0295(10) 0.0030(8) 0.0297(10) 0.0040(8)
C14 0.0335(10) 0.0215(8) 0.0239(9) 0.0048(7) 0.0208(8) 0.0069(7)
C15 0.0165(7) 0.0183(7) 0.0176(7) 0.0062(6) 0.0096(6) 0.0071(6)
C16 0.0204(7) 0.0199(7) 0.0206(8) 0.0088(6) 0.0133(7) 0.0093(6)
C17 0.0198(8) 0.0208(7) 0.0210(8) 0.0070(6) 0.0131(7) 0.0069(7)
C18 0.0198(8) 0.0211(7) 0.0243(9) 0.0076(6) 0.0157(7) 0.0086(7)
C19 0.0228(8) 0.0316(9) 0.0274(9) 0.0112(7) 0.0159(8) 0.0139(8)

loop_
_atom_type_symbol
_atom_type_description
_atom_type_scat_dispersion_real
_atom_type_scat_dispersion_imag
_atom_type_scat_source
C C 0.0033 0.0016 'International Tables Vol C Tables 4.2.6.8 and 6.1.1.4'
H H 0.0000 0.0000 'International Tables Vol C Tables 4.2.6.8 and 6.1.1.4'
N N 0.0061 0.0033 'International Tables Vol C Tables 4.2.6.8 and 6.1.1.4'
O O 0.0106 0.0060 'International Tables Vol C Tables 4.2.6.8 and 6.1.1.4'
S S 0.1246 0.1234 'International Tables Vol C Tables 4.2.6.8 and 6.1.1.4'
Br Br -0.2901 2.4595 'International Tables Vol C Tables 4.2.6.8 and 6.1.1.4'

loop_
_geom_angle_atom_site_label_1
_geom_angle_atom_site_label_2
_geom_angle_atom_site_label_3
_geom_angle
O2 S1 O1 120.60(8)
O2 S1 N1 106.37(7)
O1 S1 N1 104.97(7)
O2 S1 C9 109.07(8)
O1 S1 C9 109.55(8)
N1 S1 C9 105.10(7)
C17 O4 C18 114.31(14)
C1 N1 C8 109.43(13)
C1 N1 S1 124.10(12)
C8 N1 S1 126.42(11)
C2 C1 N1 109.24(14)
C2 C1 H1 125.4
N1 C1 H1 125.4
C1 C2 C15 130.46(16)
C1 C2 C3 106.77(14)
C15 C2 C3 122.75(14)
C4 C3 C8 118.80(15)
C4 C3 C2 133.43(15)
C8 C3 C2 107.77(14)
C5 C4 C3 118.50(16)
C5 C4 H4 120.7
C3 C4 H4 120.7
C4 C5 C6 121.28(16)
C4 C5 H5 119.4
C6 C5 H5 119.4
C7 C6 C5 121.58(16)
C7 C6 H6 119.2
C5 C6 H6 119.2
C6 C7 C8 116.59(16)
C6 C7 H7 121.7
C8 C7 H7 121.7
C7 C8 N1 130.08(15)
C7 C8 C3 123.19(15)
N1 C8 C3 106.72(14)
C14 C9 C10 121.92(16)
C14 C9 S1 119.14(13)
C10 C9 S1 118.93(13)
C11 C10 C9 118.62(16)
C11 C10 H10 120.7
C9 C10 H10 120.7
C12 C11 C10 120.05(17)
C12 C11 H11 120.0
C10 C11 H11 120.0
C13 C12 C11 120.43(18)
C13 C12 H12 119.8
C11 C12 H12 119.8
C14 C13 C12 120.57(19)
C14 C13 H13 119.7
C12 C13 H13 119.7
C13 C14 C9 118.41(17)
C13 C14 H14 120.8
C9 C14 H14 120.8
C16 C15 C2 131.03(16)
C16 C15 H15 114.5
C2 C15 H15 114.5
C15 C16 C17 124.25(16)
C15 C16 Br1 122.96(12)
C17 C16 Br1 112.79(13)
O3 C17 O4 124.01(16)
O3 C17 C16 123.94(17)
O4 C17 C16 112.05(15)
O4 C18 C19 107.33(14)
O4 C18 H18A 110.2
C19 C18 H18A 110.2
O4 C18 H18B 110.2
C19 C18 H18B 110.2
H18A C18 H18B 108.5
C18 C19 H19A 109.5
C18 C19 H19B 109.5
H19A C19 H19B 109.5
C18 C19 H19C 109.5
H19A C19 H19C 109.5
H19B C19 H19C 109.5

loop_
_geom_bond_atom_site_label_1
_geom_bond_atom_site_label_2
_geom_bond_distance
Br1 C16 1.8807(17)
S1 O2 1.4276(13)
S1 O1 1.4295(13)
S1 N1 1.6742(14)
S1 C9 1.7540(17)
O3 C17 1.206(2)
O4 C17 1.341(2)
O4 C18 1.452(2)
N1 C1 1.394(2)
N1 C8 1.404(2)
C1 C2 1.375(2)
C1 H1 0.95
C2 C15 1.450(2)
C2 C3 1.457(2)
C3 C4 1.404(2)
C3 C8 1.408(2)
C4 C5 1.386(3)
C4 H4 0.95
C5 C6 1.403(3)
C5 H5 0.95
C6 C7 1.385(2)
C6 H6 0.95
C7 C8 1.393(2)
C7 H7 0.95
C9 C14 1.393(2)
C9 C10 1.394(2)
C10 C11 1.391(3)
C10 H10 0.95
C11 C12 1.390(3)
C11 H11 0.95
C12 C13 1.388(3)
C12 H12 0.95
C13 C14 1.386(3)
C13 H13 0.95
C14 H14 0.95
C15 C16 1.345(2)
C15 H15 0.95
C16 C17 1.492(2)
C18 C19 1.506(3)
C18 H18A 0.99
C18 H18B 0.99
C19 H19A 0.98
C19 H19B 0.98
C19 H19C 0.98

loop_
_geom_hbond_atom_site_label_D
_geom_hbond_atom_site_label_H
_geom_hbond_atom_site_label_A
_geom_hbond_site_symmetry_A
_geom_hbond_distance_DH
_geom_hbond_distance_HA
_geom_hbond_distance_DA
_geom_hbond_angle_DHA
C1 H1 Br1 . 0.95 2.62 3.237(2) 123
C7 H7 O2 2_755 0.95 2.47 3.222(2) 136
C10 H10 O1 2_756 0.95 2.44 3.369(2) 166

loop_
_geom_torsion_atom_site_label_1
_geom_torsion_atom_site_label_2
_geom_torsion_atom_site_label_3
_geom_torsion_atom_site_label_4
_geom_torsion
O2 S1 N1 C1 -148.63(14)
O1 S1 N1 C1 -19.74(16)
C9 S1 N1 C1 95.79(15)
O2 S1 N1 C8 34.24(16)
O1 S1 N1 C8 163.12(14)
C9 S1 N1 C8 -81.35(15)
C8 N1 C1 C2 -1.85(19)
S1 N1 C1 C2 -179.41(12)
N1 C1 C2 C15 178.52(16)
N1 C1 C2 C3 0.35(18)
C1 C2 C3 C4 -179.03(18)
C15 C2 C3 C4 2.6(3)
C1 C2 C3 C8 1.26(18)
C15 C2 C3 C8 -177.09(15)
C8 C3 C4 C5 1.6(2)
C2 C3 C4 C5 -178.09(17)
C3 C4 C5 C6 0.6(3)
C4 C5 C6 C7 -2.0(3)
C5 C6 C7 C8 1.0(3)
C6 C7 C8 N1 -179.36(16)
C6 C7 C8 C3 1.3(2)
C1 N1 C8 C7 -176.78(17)
S1 N1 C8 C7 0.7(3)
C1 N1 C8 C3 2.60(18)
S1 N1 C8 C3 -179.91(12)
C4 C3 C8 C7 -2.7(2)
C2 C3 C8 C7 177.09(15)
C4 C3 C8 N1 177.90(15)
C2 C3 C8 N1 -2.35(18)
O2 S1 C9 C14 -10.11(17)
O1 S1 C9 C14 -144.09(15)
N1 S1 C9 C14 103.60(15)
O2 S1 C9 C10 170.45(13)
O1 S1 C9 C10 36.48(16)
N1 S1 C9 C10 -75.84(15)
C14 C9 C10 C11 -0.3(3)
S1 C9 C10 C11 179.08(14)
C9 C10 C11 C12 0.2(3)
C10 C11 C12 C13 0.2(3)
C11 C12 C13 C14 -0.5(4)
C12 C13 C14 C9 0.4(3)
C10 C9 C14 C13 0.0(3)
S1 C9 C14 C13 -179.39(17)
C1 C2 C15 C16 0.4(3)
C3 C2 C15 C16 178.31(18)
C2 C15 C16 C17 -179.45(17)
C2 C15 C16 Br1 0.4(3)
C18 O4 C17 O3 -5.4(3)
C18 O4 C17 C16 174.46(14)
C15 C16 C17 O3 -178.88(19)
Br1 C16 C17 O3 1.3(2)
C15 C16 C17 O4 1.3(3)
Br1 C16 C17 O4 -178.59(12)
C17 O4 C18 C19 -175.66(15)

loop_
_cod_related_entry_id
_cod_related_entry_database
_cod_related_entry_code
1 ChemSpider 21178494
